data_4320674
loop_
_publ_author_name
'Malcolm H. Chisholm'
'Diana Navarro-Llobet'
'Judith Gallucci'

_publ_section_title
;
 Siloxide and Triflate Gallium(III) Complexes Supported by the BDI Ligand
;
_journal_name_full 'Inorganic Chemistry'
_journal_page_first 6506
_journal_page_last 6508
_journal_paper_doi 10.1021/ic010771j
_journal_volume 40
_journal_year 2001
_chemical_formula_sum 'C29 H41 Cl2 Ga N2'
_chemical_formula_weight 558.26
_chemical_name_systematic
;
  ?
;
_space_group_IT_number 14
_symmetry_cell_setting monoclinic
_symmetry_space_group_name_Hall '-P 2ybc'
_symmetry_space_group_name_H-M 'P 1 21/c 1'
_atom_sites_solution_hydrogens geom
_atom_sites_solution_primary direct
_atom_sites_solution_secondary difmap
_audit_creation_method 'SHELXL-93 and manual editing'
_cell_angle_alpha 90.00
_cell_angle_beta 108.798(1)
_cell_angle_gamma 90.00
_cell_formula_units_Z 4
_cell_length_a 17.1490(1)
_cell_length_b 13.1240(1)
_cell_length_c 13.7770(1)
_cell_measurement_reflns_used 7016
_cell_measurement_temperature 200(2)
_cell_measurement_theta_max 27.48
_cell_measurement_theta_min 2.04
_cell_volume 2935.31(4)
_computing_cell_refinement 'DENZO (Otwinowski & Minor, 1997)'
_computing_data_collection 'COLLECT (Nonius, 1999)'
_computing_data_reduction 'DENZO (Otwinowski & Minor, 1997)'
_computing_structure_refinement 'SHELXL-93 (Sheldrick, 1993)'
_computing_structure_solution 'SHELXS-86 (Sheldrick, 1990)'
_diffrn_ambient_temperature 200(2)
_diffrn_measurement_device 'Nonius Kappa CCD'
_diffrn_measurement_method 'phi and omega scans'
_diffrn_radiation_monochromator graphite
_diffrn_radiation_source 'fine-focus sealed tube'
_diffrn_radiation_type MoK\a
_diffrn_radiation_wavelength 0.71073
_diffrn_reflns_av_R_equivalents 0.035
_diffrn_reflns_av_sigmaI/netI 0.0269
_diffrn_reflns_limit_h_max 22
_diffrn_reflns_limit_h_min -22
_diffrn_reflns_limit_k_max 16
_diffrn_reflns_limit_k_min -17
_diffrn_reflns_limit_l_max 17
_diffrn_reflns_limit_l_min -17
_diffrn_reflns_number 61688
_diffrn_reflns_theta_max 27.48
_diffrn_reflns_theta_min 2.20
_exptl_absorpt_coefficient_mu 1.138
_exptl_crystal_colour colorless
_exptl_crystal_density_diffrn 1.263
_exptl_crystal_description 'rectangular rod'
_exptl_crystal_F_000 1176
_exptl_crystal_size_max 0.38
_exptl_crystal_size_mid 0.23
_exptl_crystal_size_min 0.19
_refine_diff_density_max 0.338
_refine_diff_density_min -0.284
_refine_diff_density_rms 0.050
_refine_ls_extinction_method none
_refine_ls_goodness_of_fit_all 1.063
_refine_ls_goodness_of_fit_obs 1.109
_refine_ls_hydrogen_treatment noref
_refine_ls_matrix_type full
_refine_ls_number_parameters 317
_refine_ls_number_reflns 6724
_refine_ls_number_restraints 0
_refine_ls_restrained_S_all 1.063
_refine_ls_restrained_S_obs 1.109
_refine_ls_R_factor_all 0.0418
_refine_ls_R_factor_obs 0.0299
_refine_ls_shift/esd_max -0.047
_refine_ls_shift/esd_mean 0.000
_refine_ls_structure_factor_coef Fsqd
_refine_ls_weighting_details 'w=1/[\s^2^(Fo^2^)+(0.0339P)^2^+1.1651P] where P=(Fo^2^+2Fc^2^)/3'
_refine_ls_weighting_scheme calc
_refine_ls_wR_factor_all 0.0760
_refine_ls_wR_factor_obs 0.0717
_reflns_number_observed 5546
_reflns_number_total 6724
_reflns_observed_criterion >2sigma(I)
_cod_data_source_file ic010771j_1.cif
_cod_data_source_block Chisholm899
_cod_depositor_comments
;
The following automatic conversions were performed:

'_refine_ls_weighting_scheme' value 'calc
w=1/[\s^2^(Fo^2^)+(0.0339P)^2^+1.1651P] where P=(Fo^2^+2Fc^2^)/3' was
changed to 'calc'. New tag '_refine_ls_weighting_details' was
created. The value of the new tag was set to
'w=1/[\s^2^(Fo^2^)+(0.0339P)^2^+1.1651P] where P=(Fo^2^+2Fc^2^)/3'.

Automatic conversion script
Id: cif_fix_values 3143 2015-03-26 13:38:13Z robertas 
;
_cod_original_sg_symbol_H-M 'P 21/c '
_cod_database_code 4320674

loop_
_symmetry_equiv_pos_as_xyz
'x, y, z'
'-x, y+1/2, -z+1/2'
'-x, -y, -z'
'x, -y-1/2, z-1/2'

loop_
_atom_site_aniso_label
_atom_site_aniso_U_11
_atom_site_aniso_U_22
_atom_site_aniso_U_33
_atom_site_aniso_U_23
_atom_site_aniso_U_13
_atom_site_aniso_U_12
Ga1 0.02358(10) 0.02326(10) 0.02342(10) -0.00023(7) 0.00772(7) -0.00341(7)
Cl1 0.0364(2) 0.0383(3) 0.0376(3) 0.0114(2) -0.0005(2) -0.0030(2)
Cl2 0.0399(2) 0.0392(3) 0.0401(3) -0.0053(2) 0.0232(2) -0.0021(2)
N1 0.0217(6) 0.0192(7) 0.0248(7) -0.0004(5) 0.0078(5) -0.0015(5)
N2 0.0228(7) 0.0220(7) 0.0249(7) -0.0008(6) 0.0057(6) -0.0019(5)
C1 0.0243(8) 0.0252(9) 0.0264(8) 0.0017(7) 0.0094(7) 0.0023(7)
C2 0.0317(9) 0.0270(8) 0.0282(9) -0.0035(7) 0.0148(7) 0.0003(7)
C3 0.0275(8) 0.0217(8) 0.0273(9) 0.0001(7) 0.0051(7) 0.0029(7)
C4 0.0401(10) 0.0389(11) 0.0325(10) -0.0013(8) 0.0194(8) -0.0076(8)
C5 0.0415(10) 0.0322(10) 0.0355(10) -0.0102(8) 0.0124(8) -0.0058(8)
C6 0.0271(8) 0.0227(8) 0.0250(8) -0.0012(7) 0.0107(7) -0.0043(7)
C7 0.0344(9) 0.0245(9) 0.0292(9) -0.0010(7) 0.0113(7) -0.0008(7)
C8 0.0497(12) 0.0222(9) 0.0437(11) -0.0033(8) 0.0122(9) 0.0007(8)
C9 0.0499(12) 0.0306(10) 0.0445(12) -0.0107(9) 0.0106(10) -0.0136(9)
C10 0.0314(9) 0.0412(11) 0.0371(10) -0.0050(9) 0.0079(8) -0.0103(8)
C11 0.0270(8) 0.0301(9) 0.0308(9) -0.0013(7) 0.0126(7) -0.0038(7)
C12 0.0350(10) 0.0274(9) 0.0428(11) -0.0029(8) 0.0046(8) 0.0057(8)
C13 0.0629(15) 0.063(2) 0.0386(12) 0.0044(11) 0.0037(11) 0.0176(12)
C14 0.0462(12) 0.0353(11) 0.0643(15) -0.0022(10) 0.0192(11) 0.0070(9)
C15 0.0232(8) 0.0370(10) 0.0445(11) -0.0050(9) 0.0104(8) -0.0001(7)
C16 0.0338(10) 0.0463(12) 0.0494(12) 0.0048(10) 0.0084(9) 0.0058(9)
C17 0.0330(11) 0.076(2) 0.0620(15) -0.0029(13) 0.0226(10) 0.0050(11)
C18 0.0242(8) 0.0248(8) 0.0280(9) -0.0050(7) 0.0067(7) -0.0046(7)
C19 0.0273(9) 0.0309(9) 0.0355(10) 0.0024(8) 0.0051(7) -0.0013(7)
C20 0.0238(9) 0.0414(11) 0.0431(11) -0.0020(9) 0.0024(8) -0.0010(8)
C21 0.0264(9) 0.0387(11) 0.0463(11) -0.0087(9) 0.0110(8) -0.0100(8)
C22 0.0346(10) 0.0279(9) 0.0396(10) -0.0045(8) 0.0149(8) -0.0095(7)
C23 0.0278(8) 0.0236(9) 0.0317(9) -0.0047(7) 0.0094(7) -0.0041(7)
C24 0.0295(10) 0.0419(11) 0.0556(13) 0.0180(10) 0.0044(9) 0.0030(8)
C25 0.0670(15) 0.0375(12) 0.0593(15) 0.0076(11) 0.0092(12) 0.0016(11)
C26 0.085(2) 0.063(2) 0.0529(15) 0.0240(12) 0.0263(14) 0.0263(14)
C27 0.0328(9) 0.0240(9) 0.0502(12) 0.0052(8) 0.0134(8) -0.0007(7)
C28 0.0470(13) 0.066(2) 0.0497(13) 0.0204(12) 0.0102(10) 0.0022(11)
C29 0.0488(13) 0.0256(11) 0.103(2) -0.0006(12) 0.0251(13) 0.0008(9)

loop_
_atom_site_label
_atom_site_type_symbol
_atom_site_fract_x
_atom_site_fract_y
_atom_site_fract_z
_atom_site_U_iso_or_equiv
_atom_site_thermal_displace_type
_atom_site_occupancy
_atom_site_calc_flag
_atom_site_refinement_flags
_atom_site_disorder_group
Ga1 Ga 0.787957(10) 0.114043(13) 0.025475(13) 0.02338(6) Uani 1 d . .
Cl1 Cl 0.87635(3) 0.01953(4) 0.13805(4) 0.04040(12) Uani 1 d . .
Cl2 Cl 0.71279(3) 0.19542(4) 0.09831(4) 0.03724(11) Uani 1 d . .
N1 N 0.84654(8) 0.20016(10) -0.04074(10) 0.0219(3) Uani 1 d . .
N2 N 0.72350(8) 0.03537(10) -0.08844(10) 0.0237(3) Uani 1 d . .
C1 C 0.85375(10) 0.16926(12) -0.12927(13) 0.0250(3) Uani 1 d . .
C2 C 0.81535(10) 0.08141(13) -0.18192(13) 0.0277(4) Uani 1 d . .
H2 H 0.83544(10) 0.05868(13) -0.23490(13) 0.033 Uiso 1 calc R .
C3 C 0.75220(10) 0.02304(12) -0.16759(13) 0.0264(4) Uani 1 d . .
C4 C 0.90422(12) 0.23026(15) -0.17970(14) 0.0353(4) Uani 1 d . .
H4A H 0.8713(3) 0.2445(8) -0.2510(3) 0.053 Uiso 1 calc R .
H4B H 0.9534(4) 0.1914(4) -0.1783(9) 0.053 Uiso 1 calc R .
H4C H 0.9209(7) 0.2946(5) -0.1427(6) 0.053 Uiso 1 calc R .
C5 C 0.71390(12) -0.05833(14) -0.24625(14) 0.0364(4) Uani 1 d . .
H5A H 0.7428(5) -0.0609(7) -0.2971(6) 0.055 Uiso 1 calc R .
H5B H 0.6557(2) -0.0422(5) -0.2806(7) 0.055 Uiso 1 calc R .
H5C H 0.7184(7) -0.1246(2) -0.2121(2) 0.055 Uiso 1 calc R .
C6 C 0.88541(10) 0.29303(12) 0.00952(12) 0.0244(3) Uani 1 d . .
C7 C 0.83858(11) 0.38239(13) -0.00075(13) 0.0291(4) Uani 1 d . .
C8 C 0.87763(13) 0.46953(14) 0.0501(2) 0.0392(4) Uani 1 d . .
H8 H 0.84694(13) 0.53079(14) 0.0442(2) 0.047 Uiso 1 calc R .
C9 C 0.95937(13) 0.46896(15) 0.1085(2) 0.0428(5) Uani 1 d . .
H9 H 0.98464(13) 0.52936(15) 0.1423(2) 0.051 Uiso 1 calc R .
C10 C 1.00455(12) 0.38085(15) 0.11812(15) 0.0373(4) Uani 1 d . .
H10 H 1.06108(12) 0.38130(15) 0.15860(15) 0.045 Uiso 1 calc R .
C11 C 0.96940(10) 0.29089(13) 0.06988(13) 0.0285(4) Uani 1 d . .
C12 C 0.74935(11) 0.39012(14) -0.0691(2) 0.0369(4) Uani 1 d . .
H12 H 0.72861(11) 0.31973(14) -0.0906(2) 0.044 Uiso 1 calc R .
C13 C 0.7445(2) 0.4513(2) -0.1653(2) 0.0580(6) Uani 1 d . .
H13A H 0.6874(2) 0.4526(11) -0.2113(6) 0.087 Uiso 1 calc R .
H13B H 0.7796(8) 0.4193(8) -0.2005(7) 0.087 Uiso 1 calc R .
H13C H 0.7634(10) 0.5211(4) -0.1459(2) 0.087 Uiso 1 calc R .
C14 C 0.69328(13) 0.4392(2) -0.0149(2) 0.0482(5) Uani 1 d . .
H14A H 0.6360(2) 0.4368(11) -0.0602(5) 0.072 Uiso 1 calc R .
H14B H 0.7098(6) 0.5103(4) 0.0016(11) 0.072 Uiso 1 calc R .
H14C H 0.6983(7) 0.4018(7) 0.0484(6) 0.072 Uiso 1 calc R .
C15 C 1.02312(10) 0.19656(15) 0.08484(15) 0.0350(4) Uani 1 d . .
H15 H 0.98858(10) 0.13900(15) 0.04638(15) 0.042 Uiso 1 calc R .
C16 C 1.05689(12) 0.1670(2) 0.1988(2) 0.0444(5) Uani 1 d . .
H16A H 1.0940(7) 0.2206(6) 0.2370(2) 0.067 Uiso 1 calc R .
H16B H 1.0872(8) 0.1026(6) 0.2059(2) 0.067 Uiso 1 calc R .
H16C H 1.01104(14) 0.1590(11) 0.2260(3) 0.067 Uiso 1 calc R .
C17 C 1.09550(13) 0.2118(2) 0.0437(2) 0.0554(6) Uani 1 d . .
H17A H 1.1277(6) 0.1488(5) 0.0527(12) 0.083 Uiso 1 calc R .
H17B H 1.1307(6) 0.2672(9) 0.0816(9) 0.083 Uiso 1 calc R .
H17C H 1.07435(13) 0.2293(13) -0.0293(4) 0.083 Uiso 1 calc R .
C18 C 0.64245(10) -0.00280(13) -0.09490(13) 0.0261(3) Uani 1 d . .
C19 C 0.57358(10) 0.05363(14) -0.15270(14) 0.0324(4) Uani 1 d . .
C20 C 0.49580(11) 0.0173(2) -0.1581(2) 0.0381(4) Uani 1 d . .
H20 H 0.44816(11) 0.0533(2) -0.1978(2) 0.046 Uiso 1 calc R .
C21 C 0.48674(11) -0.06971(15) -0.10688(15) 0.0373(4) Uani 1 d . .
H21 H 0.43328(11) -0.09282(15) -0.11093(15) 0.045 Uiso 1 calc R .
C22 C 0.55493(11) -0.12289(14) -0.05009(15) 0.0334(4) Uani 1 d . .
H22 H 0.54793(11) -0.18250(14) -0.01467(15) 0.040 Uiso 1 calc R .
C23 C 0.63443(10) -0.09173(13) -0.04295(13) 0.0278(4) Uani 1 d . .
C24 C 0.57984(12) 0.1515(2) -0.2089(2) 0.0446(5) Uani 1 d . .
H24 H 0.63961(12) 0.1684(2) -0.1919(2) 0.053 Uiso 1 calc R .
C25 C 0.5385(2) 0.2402(2) -0.1737(2) 0.0573(6) Uani 1 d . .
H25A H 0.5479(9) 0.3030(3) -0.2068(10) 0.086 Uiso 1 calc R .
H25B H 0.5618(8) 0.2474(8) -0.0991(2) 0.086 Uiso 1 calc R .
H25C H 0.4792(2) 0.2272(6) -0.1927(12) 0.086 Uiso 1 calc R .
C26 C 0.5442(2) 0.1379(2) -0.3252(2) 0.0660(7) Uani 1 d . .
H26A H 0.5543(10) 0.1997(6) -0.3593(2) 0.099 Uiso 1 calc R .
H26B H 0.4848(3) 0.1257(14) -0.3446(2) 0.099 Uiso 1 calc R .
H26C H 0.5708(8) 0.0797(9) -0.3462(3) 0.099 Uiso 1 calc R .
C27 C 0.70762(11) -0.15484(14) 0.0195(2) 0.0357(4) Uani 1 d . .
H27 H 0.75870(11) -0.12237(14) 0.0137(2) 0.043 Uiso 1 calc R .
C28 C 0.71369(14) -0.1549(2) 0.1331(2) 0.0557(6) Uani 1 d . .
H28A H 0.7649(5) -0.1885(11) 0.1735(2) 0.083 Uiso 1 calc R .
H28B H 0.6666(5) -0.1918(11) 0.1415(2) 0.083 Uiso 1 calc R .
H28C H 0.7134(10) -0.0846(2) 0.1568(4) 0.083 Uiso 1 calc R .
C29 C 0.70337(14) -0.2634(2) -0.0214(2) 0.0591(7) Uani 1 d . .
H29A H 0.7530(5) -0.3007(4) 0.0179(8) 0.089 Uiso 1 calc R .
H29B H 0.6997(10) -0.2617(2) -0.0938(4) 0.089 Uiso 1 calc R .
H29C H 0.6547(6) -0.2977(4) -0.0144(12) 0.089 Uiso 1 calc R .

loop_
_atom_type_symbol
_atom_type_description
_atom_type_scat_dispersion_real
_atom_type_scat_dispersion_imag
_atom_type_scat_source
C C 0.0033 0.0016 'International Tables Vol C Tables 4.2.6.8 and 6.1.1.4'
H H 0.0000 0.0000 'International Tables Vol C Tables 4.2.6.8 and 6.1.1.4'
Cl Cl 0.1484 0.1585 'International Tables Vol C Tables 4.2.6.8 and 6.1.1.4'
Ga Ga 0.2307 1.6083 'International Tables Vol C Tables 4.2.6.8 and 6.1.1.4'
N N 0.0061 0.0033 'International Tables Vol C Tables 4.2.6.8 and 6.1.1.4'

loop_
_geom_angle_atom_site_label_1
_geom_angle_atom_site_label_2
_geom_angle_atom_site_label_3
_geom_angle
_geom_angle_site_symmetry_1
_geom_angle_site_symmetry_3
_geom_angle_publ_flag
N2 Ga1 N1 100.40(6) . . ?
N2 Ga1 Cl2 112.13(4) . . ?
N1 Ga1 Cl2 114.29(4) . . ?
N2 Ga1 Cl1 111.37(4) . . ?
N1 Ga1 Cl1 108.81(4) . . ?
Cl2 Ga1 Cl1 109.56(2) . . ?
C1 N1 C6 121.97(13) . . ?
C1 N1 Ga1 118.22(11) . . ?
C6 N1 Ga1 119.71(10) . . ?
C3 N2 C18 120.16(13) . . ?
C3 N2 Ga1 117.83(11) . . ?
C18 N2 Ga1 121.79(10) . . ?
N1 C1 C2 123.82(15) . . ?
N1 C1 C4 119.97(15) . . ?
C2 C1 C4 116.20(15) . . ?
C3 C2 C1 129.4(2) . . ?
C3 C2 H2 115.32(10) . . ?
C1 C2 H2 115.32(9) . . ?
N2 C3 C2 123.68(15) . . ?
N2 C3 C5 118.60(15) . . ?
C2 C3 C5 117.7(2) . . ?
C1 C4 H4A 109.47(10) . . ?
C1 C4 H4B 109.47(10) . . ?
H4A C4 H4B 109.5 . . ?
C1 C4 H4C 109.47(10) . . ?
H4A C4 H4C 109.5 . . ?
H4B C4 H4C 109.5 . . ?
C3 C5 H5A 109.47(10) . . ?
C3 C5 H5B 109.47(10) . . ?
H5A C5 H5B 109.5 . . ?
C3 C5 H5C 109.47(10) . . ?
H5A C5 H5C 109.5 . . ?
H5B C5 H5C 109.5 . . ?
C7 C6 C11 121.2(2) . . ?
C7 C6 N1 119.56(14) . . ?
C11 C6 N1 119.21(14) . . ?
C8 C7 C6 117.9(2) . . ?
C8 C7 C12 118.8(2) . . ?
C6 C7 C12 123.22(15) . . ?
C9 C8 C7 121.6(2) . . ?
C9 C8 H8 119.19(11) . . ?
C7 C8 H8 119.19(11) . . ?
C8 C9 C10 119.9(2) . . ?
C8 C9 H9 120.06(11) . . ?
C10 C9 H9 120.06(11) . . ?
C9 C10 C11 121.6(2) . . ?
C9 C10 H10 119.22(11) . . ?
C11 C10 H10 119.22(11) . . ?
C10 C11 C6 117.8(2) . . ?
C10 C11 C15 118.4(2) . . ?
C6 C11 C15 123.8(2) . . ?
C7 C12 C13 109.6(2) . . ?
C7 C12 C14 113.0(2) . . ?
C13 C12 C14 109.5(2) . . ?
C7 C12 H12 108.23(9) . . ?
C13 C12 H12 108.23(12) . . ?
C14 C12 H12 108.23(11) . . ?
C12 C13 H13A 109.47(12) . . ?
C12 C13 H13B 109.47(12) . . ?
H13A C13 H13B 109.5 . . ?
C12 C13 H13C 109.47(12) . . ?
H13A C13 H13C 109.5 . . ?
H13B C13 H13C 109.5 . . ?
C12 C14 H14A 109.47(11) . . ?
C12 C14 H14B 109.47(11) . . ?
H14A C14 H14B 109.5 . . ?
C12 C14 H14C 109.47(11) . . ?
H14A C14 H14C 109.5 . . ?
H14B C14 H14C 109.5 . . ?
C11 C15 C17 111.8(2) . . ?
C11 C15 C16 110.9(2) . . ?
C17 C15 C16 109.0(2) . . ?
C11 C15 H15 108.33(9) . . ?
C17 C15 H15 108.33(12) . . ?
C16 C15 H15 108.33(11) . . ?
C15 C16 H16A 109.47(11) . . ?
C15 C16 H16B 109.47(11) . . ?
H16A C16 H16B 109.5 . . ?
C15 C16 H16C 109.47(10) . . ?
H16A C16 H16C 109.5 . . ?
H16B C16 H16C 109.5 . . ?
C15 C17 H17A 109.47(12) . . ?
C15 C17 H17B 109.47(12) . . ?
H17A C17 H17B 109.5 . . ?
C15 C17 H17C 109.47(12) . . ?
H17A C17 H17C 109.5 . . ?
H17B C17 H17C 109.5 . . ?
C23 C18 C19 121.79(15) . . ?
C23 C18 N2 120.41(15) . . ?
C19 C18 N2 117.78(15) . . ?
C20 C19 C18 117.7(2) . . ?
C20 C19 C24 119.0(2) . . ?
C18 C19 C24 123.3(2) . . ?
C21 C20 C19 121.3(2) . . ?
C21 C20 H20 119.33(11) . . ?
C19 C20 H20 119.33(11) . . ?
C22 C21 C20 119.9(2) . . ?
C22 C21 H21 120.05(11) . . ?
C20 C21 H21 120.05(11) . . ?
C21 C22 C23 121.7(2) . . ?
C21 C22 H22 119.15(11) . . ?
C23 C22 H22 119.15(11) . . ?
C22 C23 C18 117.6(2) . . ?
C22 C23 C27 119.4(2) . . ?
C18 C23 C27 123.05(15) . . ?
C19 C24 C25 111.5(2) . . ?
C19 C24 C26 111.4(2) . . ?
C25 C24 C26 110.7(2) . . ?
C19 C24 H24 107.67(10) . . ?
C25 C24 H24 107.67(12) . . ?
C26 C24 H24 107.67(14) . . ?
C24 C25 H25A 109.47(12) . . ?
C24 C25 H25B 109.47(12) . . ?
H25A C25 H25B 109.5 . . ?
C24 C25 H25C 109.47(12) . . ?
H25A C25 H25C 109.5 . . ?
H25B C25 H25C 109.5 . . ?
C24 C26 H26A 109.47(13) . . ?
C24 C26 H26B 109.47(13) . . ?
H26A C26 H26B 109.5 . . ?
C24 C26 H26C 109.47(12) . . ?
H26A C26 H26C 109.5 . . ?
H26B C26 H26C 109.5 . . ?
C23 C27 C29 111.6(2) . . ?
C23 C27 C28 110.5(2) . . ?
C29 C27 C28 110.8(2) . . ?
C23 C27 H27 107.93(9) . . ?
C29 C27 H27 107.93(11) . . ?
C28 C27 H27 107.93(11) . . ?
C27 C28 H28A 109.47(11) . . ?
C27 C28 H28B 109.47(11) . . ?
H28A C28 H28B 109.5 . . ?
C27 C28 H28C 109.47(12) . . ?
H28A C28 H28C 109.5 . . ?
H28B C28 H28C 109.5 . . ?
C27 C29 H29A 109.47(12) . . ?
C27 C29 H29B 109.47(13) . . ?
H29A C29 H29B 109.5 . . ?
C27 C29 H29C 109.47(11) . . ?
H29A C29 H29C 109.5 . . ?
H29B C29 H29C 109.5 . . ?

loop_
_geom_bond_atom_site_label_1
_geom_bond_atom_site_label_2
_geom_bond_distance
_geom_bond_site_symmetry_2
_geom_bond_publ_flag
Ga1 N2 1.9060(13) . ?
Ga1 N1 1.9260(13) . ?
Ga1 Cl2 2.1547(5) . ?
Ga1 Cl1 2.1741(5) . ?
N1 C1 1.328(2) . ?
N1 C6 1.453(2) . ?
N2 C3 1.343(2) . ?
N2 C18 1.453(2) . ?
C1 C2 1.408(2) . ?
C1 C4 1.503(2) . ?
C2 C3 1.392(2) . ?
C2 H2 0.95 . ?
C3 C5 1.513(2) . ?
C4 H4A 0.98 . ?
C4 H4B 0.98 . ?
C4 H4C 0.98 . ?
C5 H5A 0.98 . ?
C5 H5B 0.98 . ?
C5 H5C 0.98 . ?
C6 C7 1.403(2) . ?
C6 C11 1.412(2) . ?
C7 C8 1.395(2) . ?
C7 C12 1.520(2) . ?
C8 C9 1.373(3) . ?
C8 H8 0.95 . ?
C9 C10 1.374(3) . ?
C9 H9 0.95 . ?
C10 C11 1.393(3) . ?
C10 H10 0.95 . ?
C11 C15 1.517(2) . ?
C12 C13 1.529(3) . ?
C12 C14 1.536(3) . ?
C12 H12 1.00 . ?
C13 H13A 0.98 . ?
C13 H13B 0.98 . ?
C13 H13C 0.98 . ?
C14 H14A 0.98 . ?
C14 H14B 0.98 . ?
C14 H14C 0.98 . ?
C15 C17 1.535(3) . ?
C15 C16 1.537(3) . ?
C15 H15 1.00 . ?
C16 H16A 0.98 . ?
C16 H16B 0.98 . ?
C16 H16C 0.98 . ?
C17 H17A 0.98 . ?
C17 H17B 0.98 . ?
C17 H17C 0.98 . ?
C18 C23 1.399(2) . ?
C18 C19 1.404(2) . ?
C19 C20 1.396(2) . ?
C19 C24 1.521(3) . ?
C20 C21 1.377(3) . ?
C20 H20 0.95 . ?
C21 C22 1.370(3) . ?
C21 H21 0.95 . ?
C22 C23 1.396(2) . ?
C22 H22 0.95 . ?
C23 C27 1.518(2) . ?
C24 C25 1.521(3) . ?
C24 C26 1.530(3) . ?
C24 H24 1.00 . ?
C25 H25A 0.98 . ?
C25 H25B 0.98 . ?
C25 H25C 0.98 . ?
C26 H26A 0.98 . ?
C26 H26B 0.98 . ?
C26 H26C 0.98 . ?
C27 C29 1.525(3) . ?
C27 C28 1.535(3) . ?
C27 H27 1.00 . ?
C28 H28A 0.98 . ?
C28 H28B 0.98 . ?
C28 H28C 0.98 . ?
C29 H29A 0.98 . ?
C29 H29B 0.98 . ?
C29 H29C 0.98 . ?

loop_
_geom_torsion_atom_site_label_1
_geom_torsion_atom_site_label_2
_geom_torsion_atom_site_label_3
_geom_torsion_atom_site_label_4
_geom_torsion
_geom_torsion_site_symmetry_1
_geom_torsion_site_symmetry_2
_geom_torsion_site_symmetry_3
_geom_torsion_site_symmetry_4
_geom_torsion_publ_flag
N2 Ga1 N1 C1 -21.59(12) . . . . ?
Cl2 Ga1 N1 C1 -141.79(11) . . . . ?
Cl1 Ga1 N1 C1 95.40(11) . . . . ?
N2 Ga1 N1 C6 162.00(11) . . . . ?
Cl2 Ga1 N1 C6 41.80(12) . . . . ?
Cl1 Ga1 N1 C6 -81.00(11) . . . . ?
N1 Ga1 N2 C3 26.01(13) . . . . ?
Cl2 Ga1 N2 C3 147.75(11) . . . . ?
Cl1 Ga1 N2 C3 -89.07(12) . . . . ?
N1 Ga1 N2 C18 -148.52(12) . . . . ?
Cl2 Ga1 N2 C18 -26.77(13) . . . . ?
Cl1 Ga1 N2 C18 96.41(12) . . . . ?
C6 N1 C1 C2 -178.20(15) . . . . ?
Ga1 N1 C1 C2 5.5(2) . . . . ?
C6 N1 C1 C4 0.8(2) . . . . ?
Ga1 N1 C1 C4 -175.52(12) . . . . ?
N1 C1 C2 C3 14.4(3) . . . . ?
C4 C1 C2 C3 -164.6(2) . . . . ?
C18 N2 C3 C2 159.8(2) . . . . ?
Ga1 N2 C3 C2 -14.8(2) . . . . ?
C18 N2 C3 C5 -19.9(2) . . . . ?
Ga1 N2 C3 C5 165.50(12) . . . . ?
C1 C2 C3 N2 -8.9(3) . . . . ?
C1 C2 C3 C5 170.8(2) . . . . ?
C1 N1 C6 C7 99.4(2) . . . . ?
Ga1 N1 C6 C7 -84.3(2) . . . . ?
C1 N1 C6 C11 -82.0(2) . . . . ?
Ga1 N1 C6 C11 94.3(2) . . . . ?
C11 C6 C7 C8 0.3(3) . . . . ?
N1 C6 C7 C8 178.9(2) . . . . ?
C11 C6 C7 C12 176.7(2) . . . . ?
N1 C6 C7 C12 -4.8(3) . . . . ?
C6 C7 C8 C9 0.1(3) . . . . ?
C12 C7 C8 C9 -176.5(2) . . . . ?
C7 C8 C9 C10 -0.2(3) . . . . ?
C8 C9 C10 C11 -0.1(3) . . . . ?
C9 C10 C11 C6 0.6(3) . . . . ?
C9 C10 C11 C15 -179.5(2) . . . . ?
C7 C6 C11 C10 -0.7(3) . . . . ?
N1 C6 C11 C10 -179.2(2) . . . . ?
C7 C6 C11 C15 179.4(2) . . . . ?
N1 C6 C11 C15 0.9(2) . . . . ?
C8 C7 C12 C13 70.7(2) . . . . ?
C6 C7 C12 C13 -105.6(2) . . . . ?
C8 C7 C12 C14 -51.6(2) . . . . ?
C6 C7 C12 C14 132.0(2) . . . . ?
C10 C11 C15 C17 -61.6(2) . . . . ?
C6 C11 C15 C17 118.4(2) . . . . ?
C10 C11 C15 C16 60.4(2) . . . . ?
C6 C11 C15 C16 -119.7(2) . . . . ?
C3 N2 C18 C23 104.2(2) . . . . ?
Ga1 N2 C18 C23 -81.4(2) . . . . ?
C3 N2 C18 C19 -77.2(2) . . . . ?
Ga1 N2 C18 C19 97.2(2) . . . . ?
C23 C18 C19 C20 -0.9(3) . . . . ?
N2 C18 C19 C20 -179.5(2) . . . . ?
C23 C18 C19 C24 179.1(2) . . . . ?
N2 C18 C19 C24 0.5(3) . . . . ?
C18 C19 C20 C21 1.3(3) . . . . ?
C24 C19 C20 C21 -178.6(2) . . . . ?
C19 C20 C21 C22 -0.7(3) . . . . ?
C20 C21 C22 C23 -0.5(3) . . . . ?
C21 C22 C23 C18 0.9(3) . . . . ?
C21 C22 C23 C27 -178.8(2) . . . . ?
C19 C18 C23 C22 -0.2(3) . . . . ?
N2 C18 C23 C22 178.35(15) . . . . ?
C19 C18 C23 C27 179.5(2) . . . . ?
N2 C18 C23 C27 -1.9(3) . . . . ?
C20 C19 C24 C25 57.7(2) . . . . ?
C18 C19 C24 C25 -122.2(2) . . . . ?
C20 C19 C24 C26 -66.5(2) . . . . ?
C18 C19 C24 C26 113.5(2) . . . . ?
C22 C23 C27 C29 59.6(2) . . . . ?
C18 C23 C27 C29 -120.1(2) . . . . ?
C22 C23 C27 C28 -64.1(2) . . . . ?
C18 C23 C27 C28 116.1(2) . . . . ?
